data_1532578
loop_
_publ_author_name
'Ijjaali, I.'
'Mitchell, K.'
'Huang Fuqiang'
'Ibers, J.A.'

_publ_section_title
;
 Syntheses and characterization of the actinide manganese selenides Th Mn
 Se3 and U Mn Se3
;
_journal_name_full 'Journal of Solid State Chemistry'
_journal_page_first 257
_journal_page_last 261
_journal_volume 177
_journal_year 2004
_chemical_formula_sum 'Mn Se3 U'
_chemical_name_systematic 'U (Mn Se3)'
_space_group_IT_number 63
_symmetry_space_group_name_Hall '-C 2c 2'
_symmetry_space_group_name_H-M 'C m c m'
_cell_angle_alpha 90
_cell_angle_beta 90
_cell_angle_gamma 90
_cell_formula_units_Z 4
_cell_length_a 3.931
_cell_length_b 12.705
_cell_length_c 9.148
_cell_volume 456.882
_citation_journal_id_ASTM JSSCBI
_cod_data_source_file Ijjaali_JSSCBI_2004_1789.cif
_cod_data_source_block Mn1Se3U1
_cod_original_cell_volume 456.8818
_cod_original_formula_sum 'Mn1 Se3 U1'
_cod_database_code 1532578

loop_
_symmetry_equiv_pos_as_xyz
x,y,z
-x,-y,z+1/2
x,-y,-z
-x,y,-z+1/2
-x,-y,-z
x,y,-z-1/2
-x,y,z
x,-y,z-1/2
x+1/2,y+1/2,z
-x+1/2,-y+1/2,z+1/2
x+1/2,-y+1/2,-z
-x+1/2,y+1/2,-z+1/2
-x+1/2,-y+1/2,-z
x+1/2,y+1/2,-z-1/2
-x+1/2,y+1/2,z
x+1/2,-y+1/2,z-1/2

loop_
_atom_site_label
_atom_site_type_symbol
_atom_site_fract_x
_atom_site_fract_y
_atom_site_fract_z
_atom_site_occupancy
_atom_site_U_iso_or_equiv
Se2 Se-2 0 0.08702 0.25 1 0.0
Mn1 Mn+2 0 0 0 1 0.0
U1 U+4 0 0.74949 0.25 1 0.0
Se1 Se-2 0 0.35334 0.06038 1 0.0
